data_4518969
loop_
_publ_author_name
'Hao, Wei'
'Bay, Katherine L.'
'Harris, Caleb F.'
'King, Daniel S.'
'Guzei, Ilia A.'
'Aristov, Michael M.'
'Zhuang, Zhe'
'Plata, R. Erik'
'Hill, David E.'
'Houk, K. N.'
'Berry, John F.'
'Yu, Jin-Quan'
'Blackmond, Donna G.'

_publ_section_title
;
 Probing Catalyst Speciation in Pd-MPAAM-Catalyzed Enantioselective
 C(sp3)--H Arylation: Catalyst Improvement via Destabilization of
 Off-Cycle Species
;
_journal_name_full 'ACS Catalysis'
_journal_page_first 11040
_journal_page_last 11048
_journal_paper_doi 10.1021/acscatal.1c02805
_journal_year 2021
_chemical_absolute_configuration ad
_chemical_formula_moiety 'C52 H76 Li N8 O4 Pd2, Cl'
_chemical_formula_sum 'C52 H76 Cl Li N8 O4 Pd2'
_chemical_formula_weight 1132.39
_space_group_crystal_system trigonal
_space_group_IT_number 152
_space_group_name_Hall 'P 31 2"'
_space_group_name_H-M_alt 'P 31 2 1'
_atom_sites_solution_hydrogens geom
_atom_sites_solution_primary dual
_audit_creation_date 2019-03-20
_audit_creation_method
;
Olex2 1.2
(compiled 2018.05.29 svn.r3508 for OlexSys, GUI svn.r5506)
;
_cell_angle_alpha 90
_cell_angle_beta 90
_cell_angle_gamma 120
_cell_formula_units_Z 6
_cell_length_a 22.416(7)
_cell_length_b 22.416(7)
_cell_length_c 24.448(10)
_cell_measurement_reflns_used 9832
_cell_measurement_temperature 100(2)
_cell_measurement_theta_max 28.664
_cell_measurement_theta_min 2.257
_cell_volume 10639(6)
_computing_cell_refinement 'SAINT+ Ver. 2018.1-0. (Bruker-AXS, 2018)'
_computing_data_collection 'APEX3 Ver. 2018.1-0. (Bruker-AXS, 2018)'
_computing_data_reduction 'SAINT+ Ver. 2018.1-0. (Bruker-AXS, 2018)'
_computing_molecular_graphics 'Olex2 (Dolomanov et al., 2009)'
_computing_publication_material 'Olex2 (Dolomanov et al., 2009)'
_computing_structure_refinement 'XL (Sheldrick, 2015b)'
_computing_structure_solution 'XT (Sheldrick, 2015a)'
_diffrn_ambient_temperature 100.01
_diffrn_detector 'charge-coupled device (CCD) area detector'
_diffrn_detector_area_resol_mean 7.9
_diffrn_detector_type 'Bruker APEX II'
_diffrn_measured_fraction_theta_full 1.000
_diffrn_measured_fraction_theta_max 0.999
_diffrn_measurement_device 'three-circle diffractometer'
_diffrn_measurement_device_type 'Bruker APEX II Quazar'
_diffrn_measurement_method '0.5\% \w and 0.5\% \f scans'
_diffrn_radiation_collimation 'focusing mirrors'
_diffrn_radiation_detector 'Bruker APEX II'
_diffrn_radiation_monochromator 'mirror optics'
_diffrn_radiation_probe x-ray
_diffrn_radiation_type MoK\a
_diffrn_radiation_wavelength 0.71073
_diffrn_reflns_av_R_equivalents 0.0807
_diffrn_reflns_av_unetI/netI 0.0382
_diffrn_reflns_Laue_measured_fraction_full 1.000
_diffrn_reflns_Laue_measured_fraction_max 0.999
_diffrn_reflns_limit_h_max 27
_diffrn_reflns_limit_h_min -27
_diffrn_reflns_limit_k_max 27
_diffrn_reflns_limit_k_min -27
_diffrn_reflns_limit_l_max 29
_diffrn_reflns_limit_l_min -29
_diffrn_reflns_number 142563
_diffrn_reflns_point_group_measured_fraction_full 1.000
_diffrn_reflns_point_group_measured_fraction_max 0.999
_diffrn_reflns_theta_full 25.000
_diffrn_reflns_theta_max 25.735
_diffrn_reflns_theta_min 1.049
_diffrn_source 'microfocus sealed X-ray tube'
_diffrn_source_type 'Incoatec I\ms'
_exptl_absorpt_coefficient_mu 0.583
_exptl_absorpt_correction_T_max 0.7453
_exptl_absorpt_correction_T_min 0.6731
_exptl_absorpt_correction_type multi-scan
_exptl_absorpt_process_details 'SADABS-2016/2 (Krause et al., 2015) was used for absorption correction.'
_exptl_crystal_colour yellow
_exptl_crystal_colour_primary yellow
_exptl_crystal_density_diffrn 1.060
_exptl_crystal_density_method 'not measured'
_exptl_crystal_description plate
_exptl_crystal_F_000 3528
_exptl_crystal_size_max 0.106
_exptl_crystal_size_mid 0.075
_exptl_crystal_size_min 0.01
_refine_diff_density_max 1.307
_refine_diff_density_min -0.681
_refine_diff_density_rms 0.085
_refine_ls_abs_structure_details
;
 Flack x determined using 5222 quotients [(I+)-(I-)]/[(I+)+(I-)]
 (Parsons, Flack and Wagner, Acta Cryst. B69 (2013) 249-259).
;
_refine_ls_abs_structure_Flack -0.024(8)
_refine_ls_extinction_method none
_refine_ls_goodness_of_fit_ref 1.072
_refine_ls_hydrogen_treatment constr
_refine_ls_matrix_type full
_refine_ls_number_parameters 556
_refine_ls_number_reflns 13559
_refine_ls_number_restraints 1
_refine_ls_restrained_S_all 1.072
_refine_ls_R_factor_all 0.0509
_refine_ls_R_factor_gt 0.0419
_refine_ls_shift/su_max 0.001
_refine_ls_shift/su_mean 0.000
_refine_ls_structure_factor_coef Fsqd
_refine_ls_weighting_details 'w=1/[\s^2^(Fo^2^)+(0.0683P)^2^+5.5768P] where P=(Fo^2^+2Fc^2^)/3'
_refine_ls_weighting_scheme calc
_refine_ls_wR_factor_gt 0.1048
_refine_ls_wR_factor_ref 0.1103
_reflns_Friedel_coverage 0.851
_reflns_Friedel_fraction_full 1.000
_reflns_Friedel_fraction_max 0.999
_reflns_number_gt 12375
_reflns_number_total 13559
_reflns_threshold_expression 'I > 2\s(I)'
_cod_data_source_file cs1c02805_si_002.cif
_cod_data_source_block berry862i_sq
_cod_original_cell_volume 10639(8)
_cod_database_code 4518969
_shelx_shelxl_version_number 2018/3
_shelx_space_group_comment
;
The symmetry employed for this shelxl refinement is uniquely defined
by the following loop, which should always be used as a source of
symmetry information in preference to the above space-group names.
They are only intended as comments.
;
_shelx_estimated_absorpt_t_max 0.994
_shelx_estimated_absorpt_t_min 0.941
_olex2_refinement_description
;
1. Others
 Fixed Uiso: H1A(0.053) H1B(0.053) H1C(0.053) H3(0.039) H4A(0.043) H4B(0.043)
 H6(0.065) H7(0.086) H8(0.085) H9(0.07) H10(0.052) H11A(0.034) H11B(0.034)
 H12A(0.057) H12B(0.057) H12C(0.057) H13A(0.06) H13B(0.06) H13C(0.06)
 H14A(0.057) H14B(0.057) H14C(0.057) H15A(0.061) H15B(0.061) H15C(0.061)
 H16A(0.036) H16B(0.036) H17(0.033) H18A(0.052) H18B(0.052) H24(0.057)
 H23(0.068) H22(0.076) H21(0.071) H20(0.055) H26A(0.068) H26B(0.068)
 H26C(0.068) H27A(0.071) H27B(0.071) H27C(0.071) H29(0.046) H30A(0.07)
 H30B(0.07) H30C(0.07) H30D(0.07) H32(0.096) H33(0.096) H34(0.096) H35(0.096)
 H36(0.096) H32A(0.096) H33A(0.096) H34A(0.096) H35A(0.096) H36A(0.096)
 H37A(0.07) H37B(0.07) H38A(0.071) H38B(0.071) H38C(0.071) H39A(0.106)
 H39B(0.106) H39C(0.106) H40A(0.059) H40B(0.059) H40C(0.059) H42(0.036)
 H43A(0.049) H43B(0.049) H49(0.067) H48(0.087) H47(0.1) H46(0.082) H45(0.07)
 H50A(0.039) H50B(0.039) H51A(0.051) H51B(0.051) H51C(0.051) H52A(0.064)
 H52B(0.064) H52C(0.064)
 Fixed X: H1A(0.659078) H1B(0.678492) H1C(0.617358) H3(0.78396) H4A(0.816664)
 H4B(0.888648) H6(0.78973) H7(0.833006) H8(0.947746) H9(1.019212) H10(0.975937)
 H11A(0.885749) H11B(0.91461) H12A(0.783973) H12B(0.810664) H12C(0.754601)
 H13A(0.946616) H13B(0.926836) H13C(0.896065) H14A(0.844014) H14B(0.805383)
 H14C(0.762083) H15A(0.715228) H15B(0.766957) H15C(0.768384) H16A(0.886513)
 H16B(0.917747) H17(0.882961) H18A(0.99747) H18B(0.987751) H24(1.04041)
 H23(1.091794) H22(1.095882) H21(1.048586) H20(0.997201) H26A(0.83223)
 H26B(0.897247) H26C(0.902324) H27A(0.76768) H27B(0.78065) H27C(0.844435)
 H29(0.794937) H30A(0.939302) H30B(0.910878) H30C(0.939233) H30D(0.908713)
 H32(0.82913) H33(0.843471) H34(0.930787) H35(1.003762) H36(0.989422)
 H32A(0.847007) H33A(0.870372) H34A(0.950335) H35A(1.006933) H36A(0.983569)
 H37A(0.81398) H37B(0.868538) H38A(0.665115) H38B(0.69098) H38C(0.700051)
 H39A(0.812161) H39B(0.754751) H39C(0.732225) H40A(0.64805) H40B(0.674952)
 H40C(0.634502) H42(0.836631) H43A(0.843151) H43B(0.91518) H49(0.937381)
 H48(0.989759) H47(0.999578) H46(0.957019) H45(0.904641) H50A(0.93888)
 H50B(0.934263) H51A(0.814555) H51B(0.873945) H51C(0.807142) H52A(0.94331)
 H52B(0.969894) H52C(0.913015) Cl1(1) Cl2(1)
 Fixed Y: H1A(0.392704) H1B(0.384667) H1C(0.320089) H3(0.285957) H4A(0.361729)
 H4B(0.410708) H6(0.243478) H7(0.172047) H8(0.20463) H9(0.308645) H10(0.380077)
 H11A(0.319113) H11B(0.399406) H12A(0.304756) H12B(0.264296) H12C(0.282035)
 H13A(0.434073) H13B(0.356651) H13C(0.39477) H14A(0.524078) H14B(0.566943)
 H14C(0.484607) H15A(0.495578) H15B(0.576993) H15C(0.532839) H16A(0.622068)
 H16B(0.574414) H17(0.596703) H18A(0.585758) H18B(0.60183) H24(0.677478)
 H23(0.795113) H22(0.871771) H21(0.830795) H20(0.71316) H26A(0.517704)
 H26B(0.5722) H26C(0.515193) H27A(0.233353) H27B(0.187106) H27C(0.249285)
 H29(0.175862) H30A(0.269325) H30B(0.242752) H30C(0.272435) H30D(0.23835)
 H32(0.104001) H33(0.007589) H34(0.009794) H35(0.108411) H36(0.204823)
 H32A(0.097228) H33A(0.009694) H34A(0.028078) H35A(0.133996) H36A(0.22153)
 H37A(0.167005) H37B(0.247824) H38A(0.184513) H38B(0.129673) H38C(0.175613)
 H39A(0.260147) H39B(0.180212) H39C(0.237623) H40A(0.274958) H40B(0.285847)
 H40C(0.323219) H42(0.481596) H43A(0.423652) H43B(0.438423) H49(0.58275)
 H48(0.69166) H47(0.701638) H46(0.602707) H45(0.493797) H50A(0.508373)
 H50B(0.437552) H51A(0.436179) H51B(0.50862) H51C(0.462015) H52A(0.399122)
 H52B(0.479526) H52C(0.424761)
 Fixed Z: H1A(0.160997) H1B(0.222499) H1C(0.191582) H3(0.166061) H4A(0.083342)
 H4B(0.112962) H6(0.053696) H7(0.027272) H8(0.045805) H9(0.090761)
 H10(0.117186) H11A(0.209363) H11B(0.197853) H12A(0.32225) H12B(0.28481)
 H12C(0.261532) H13A(0.287993) H13B(0.302282) H13C(0.338075) H14A(0.144259)
 H14B(0.153922) H14C(0.15136) H15A(0.243338) H15B(0.2415) H15C(0.292403)
 H16A(0.232036) H16B(0.214531) H17(0.32182) H18A(0.283595) H18B(0.345704)
 H24(0.215573) H23(0.19584) H22(0.262698) H21(0.34929) H20(0.369024)
 H26A(0.432835) H26B(0.398006) H26C(0.433891) H27A(0.419627) H27B(0.462535)
 H27C(0.431737) H29(0.543266) H30A(0.564746) H30B(0.504267) H30C(0.561849)
 H30D(0.503564) H32(0.50208) H33(0.50544) H34(0.559378) H35(0.609956)
 H36(0.606597) H32A(0.503648) H33A(0.526909) H34A(0.595737) H35A(0.641304)
 H36A(0.618043) H37A(0.63516) H37B(0.640519) H38A(0.634154) H38B(0.632854)
 H38C(0.580017) H39A(0.715057) H39B(0.714456) H39C(0.714788) H40A(0.700994)
 H40B(0.639164) H40C(0.660711) H42(0.672092) H43A(0.762512) H43B(0.737667)
 H49(0.690181) H48(0.731152) H47(0.826434) H46(0.880745) H45(0.839775)
 H50A(0.631479) H50B(0.650102) H51A(0.526104) H51B(0.549011) H51C(0.585404)
 H52A(0.556704) H52B(0.549438) H52C(0.508666) Cl1(0.166667) Cl2(0.666667)
;
_olex2_submission_special_instructions 'No special instructions were received'

loop_
_space_group_symop_operation_xyz
'x, y, z'
'-y, x-y, z+1/3'
'-x+y, -x, z+2/3'
'y, x, -z'
'x-y, -y, -z+2/3'
'-x, -x+y, -z+1/3'

loop_
_atom_site_label
_atom_site_type_symbol
_atom_site_fract_x
_atom_site_fract_y
_atom_site_fract_z
_atom_site_U_iso_or_equiv
_atom_site_adp_type
_atom_site_occupancy
_atom_site_site_symmetry_order
_atom_site_calc_flag
_atom_site_refinement_flags_posn
_atom_site_refinement_flags_adp
_atom_site_refinement_flags_occupancy
_atom_site_disorder_assembly
_atom_site_disorder_group
Pd1 Pd 0.82085(3) 0.43612(4) 0.24769(2) 0.02657(14) Uani 1 1 d . . . . .
Pd2 Pd 0.80981(4) 0.32681(4) 0.60753(2) 0.03012(16) Uani 1 1 d . . . . .
O1 O 0.6911(3) 0.2927(3) 0.1288(2) 0.0302(14) Uani 1 1 d . . . . .
O2 O 0.8114(4) 0.4147(3) 0.3734(2) 0.0369(15) Uani 1 1 d . . . . .
O3 O 0.7933(3) 0.3299(3) 0.4814(2) 0.0330(14) Uani 1 1 d . . . . .
O4 O 0.7313(3) 0.4114(3) 0.7214(2) 0.0362(14) Uani 1 1 d . . . . .
N1 N 0.7764(4) 0.3699(4) 0.1828(2) 0.0301(16) Uani 1 1 d . . . . .
N2 N 0.8500(4) 0.3632(4) 0.2640(3) 0.0329(17) Uani 1 1 d . . . . .
N3 N 0.8647(4) 0.4991(4) 0.3127(3) 0.0309(17) Uani 1 1 d . . . . .
N4 N 0.8138(4) 0.5211(4) 0.2240(2) 0.0272(15) Uani 1 1 d . . . . .
N5 N 0.8242(4) 0.2753(4) 0.5446(3) 0.0368(18) Uani 1 1 d . . . . .
N6 N 0.7669(6) 0.2269(5) 0.6395(3) 0.054(3) Uani 1 1 d . . . . .
N7 N 0.7941(4) 0.3792(4) 0.6684(3) 0.0335(16) Uani 1 1 d . . . . .
N8 N 0.8746(3) 0.4266(4) 0.5836(3) 0.0305(16) Uani 1 1 d . . . . .
C1 C 0.6626(5) 0.3615(5) 0.1871(3) 0.035(2) Uani 1 1 d . . . . .
H1A H 0.659078 0.392704 0.160997 0.053 Uiso 1 1 calc GR . . . .
H1B H 0.678492 0.384667 0.222499 0.053 Uiso 1 1 calc GR . . . .
H1C H 0.617358 0.320089 0.191582 0.053 Uiso 1 1 calc GR . . . .
C2 C 0.7150(4) 0.3406(5) 0.1653(3) 0.0270(19) Uani 1 1 d . . . . .
C3 C 0.8151(5) 0.3370(5) 0.1669(3) 0.0326(17) Uani 1 1 d . . . . .
H3 H 0.783960 0.285957 0.166061 0.039 Uiso 1 1 calc R . . . .
C4 C 0.8506(5) 0.3625(5) 0.1097(3) 0.036(2) Uani 1 1 d . . . . .
H4A H 0.816664 0.361729 0.083342 0.043 Uiso 1 1 calc R . . . .
H4B H 0.888648 0.410708 0.112962 0.043 Uiso 1 1 calc R . . . .
C5 C 0.8788(3) 0.3185(3) 0.0879(3) 0.038(2) Uani 1 1 d . . . . .
C6 C 0.8363(3) 0.2567(4) 0.0612(3) 0.054(3) Uani 1 1 d G . . . .
H6 H 0.789730 0.243478 0.053696 0.065 Uiso 1 1 calc R . . . .
C7 C 0.8620(4) 0.2143(3) 0.0455(3) 0.072(4) Uani 1 1 d G . . . .
H7 H 0.833006 0.172047 0.027272 0.086 Uiso 1 1 calc R . . . .
C8 C 0.9302(4) 0.2336(4) 0.0565(4) 0.071(4) Uani 1 1 d G . . . .
H8 H 0.947746 0.204630 0.045805 0.085 Uiso 1 1 calc R . . . .
C9 C 0.9726(3) 0.2954(4) 0.0832(3) 0.058(3) Uani 1 1 d G . . . .
H9 H 1.019212 0.308645 0.090761 0.070 Uiso 1 1 calc R . . . .
C10 C 0.9469(3) 0.3378(3) 0.0989(3) 0.043(2) Uani 1 1 d G . . . .
H10 H 0.975937 0.380077 0.117186 0.052 Uiso 1 1 calc R . . . .
C11 C 0.8733(5) 0.3557(5) 0.2087(3) 0.0286(19) Uani 1 1 d . . . . .
H11A H 0.885749 0.319113 0.209363 0.034 Uiso 1 1 calc R . . . .
H11B H 0.914610 0.399406 0.197853 0.034 Uiso 1 1 calc R . . . .
C12 C 0.7954(5) 0.2983(5) 0.2848(4) 0.038(2) Uani 1 1 d . . . . .
H12A H 0.783973 0.304756 0.322250 0.057 Uiso 1 1 calc GR . . . .
H12B H 0.810664 0.264296 0.284810 0.057 Uiso 1 1 calc GR . . . .
H12C H 0.754601 0.282035 0.261532 0.057 Uiso 1 1 calc GR . . . .
C13 C 0.9099(5) 0.3894(6) 0.3012(4) 0.040(2) Uani 1 1 d . . . . .
H13A H 0.946616 0.434073 0.287993 0.060 Uiso 1 1 calc GR . . . .
H13B H 0.926836 0.356651 0.302282 0.060 Uiso 1 1 calc GR . . . .
H13C H 0.896065 0.394770 0.338075 0.060 Uiso 1 1 calc GR . . . .
C14 C 0.8056(6) 0.5245(5) 0.1631(3) 0.038(2) Uani 1 1 d . . . . .
H14A H 0.844014 0.524078 0.144259 0.057 Uiso 1 1 calc GR . . . .
H14B H 0.805383 0.566943 0.153922 0.057 Uiso 1 1 calc GR . . . .
H14C H 0.762083 0.484607 0.151360 0.057 Uiso 1 1 calc GR . . . .
C15 C 0.7616(5) 0.5326(5) 0.2528(4) 0.041(2) Uani 1 1 d . . . . .
H15A H 0.715228 0.495578 0.243338 0.061 Uiso 1 1 calc GR . . . .
H15B H 0.766957 0.576993 0.241500 0.061 Uiso 1 1 calc GR . . . .
H15C H 0.768384 0.532839 0.292403 0.061 Uiso 1 1 calc GR . . . .
C16 C 0.8836(5) 0.5771(5) 0.2385(3) 0.030(2) Uani 1 1 d . . . . .
H16A H 0.886513 0.622068 0.232036 0.036 Uiso 1 1 calc R . . . .
H16B H 0.917747 0.574414 0.214531 0.036 Uiso 1 1 calc R . . . .
C17 C 0.9016(4) 0.5730(4) 0.2987(3) 0.0277(19) Uani 1 1 d . . . . .
H17 H 0.882961 0.596703 0.321820 0.033 Uiso 1 1 calc R . . . .
C18 C 0.9783(5) 0.6080(5) 0.3072(4) 0.043(3) Uani 1 1 d . . . . .
H18A H 0.997470 0.585758 0.283595 0.052 Uiso 1 1 calc R . . . .
H18B H 0.987751 0.601830 0.345704 0.052 Uiso 1 1 calc R . . . .
C19 C 1.0140(3) 0.6843(3) 0.2942(2) 0.040(2) Uani 1 1 d . . . . .
C24 C 1.0421(4) 0.7086(3) 0.2427(2) 0.047(3) Uani 1 1 d G . . . .
H24 H 1.040410 0.677478 0.215573 0.057 Uiso 1 1 calc R . . . .
C23 C 1.0726(4) 0.7785(4) 0.2310(2) 0.056(3) Uani 1 1 d G . . . .
H23 H 1.091794 0.795113 0.195840 0.068 Uiso 1 1 calc R . . . .
C22 C 1.0750(4) 0.8240(3) 0.2707(3) 0.064(3) Uani 1 1 d G . . . .
H22 H 1.095882 0.871771 0.262698 0.076 Uiso 1 1 calc R . . . .
C21 C 1.0469(4) 0.7997(3) 0.3221(3) 0.059(3) Uani 1 1 d G . . . .
H21 H 1.048586 0.830795 0.349290 0.071 Uiso 1 1 calc R . . . .
C20 C 1.0164(4) 0.7298(3) 0.3339(2) 0.046(2) Uani 1 1 d G . . . .
H20 H 0.997201 0.713160 0.369024 0.055 Uiso 1 1 calc R . . . .
C25 C 0.8472(5) 0.4759(5) 0.3627(3) 0.031(2) Uani 1 1 d . . . . .
C26 C 0.8719(6) 0.5245(6) 0.4111(4) 0.045(2) Uani 1 1 d . . . . .
H26A H 0.832230 0.517704 0.432835 0.068 Uiso 1 1 calc GR . . . .
H26B H 0.897247 0.572200 0.398006 0.068 Uiso 1 1 calc GR . . . .
H26C H 0.902324 0.515193 0.433891 0.068 Uiso 1 1 calc GR . . . .
C27 C 0.7989(6) 0.2337(6) 0.4478(4) 0.047(3) Uani 1 1 d . . . . .
H27A H 0.767680 0.233353 0.419627 0.071 Uiso 1 1 calc GR . . . .
H27B H 0.780650 0.187106 0.462535 0.071 Uiso 1 1 calc GR . . . .
H27C H 0.844435 0.249285 0.431737 0.071 Uiso 1 1 calc GR . . . .
C28 C 0.8053(4) 0.2833(5) 0.4945(3) 0.032(2) Uani 1 1 d . . . . .
C29 C 0.8320(5) 0.2191(5) 0.5605(4) 0.038(2) Uani 1 1 d . . . . .
H29 H 0.794937 0.175862 0.543266 0.046 Uiso 1 1 calc R . . . .
C30 C 0.9030(6) 0.2305(6) 0.5435(5) 0.059(3) Uani 1 1 d D . . . .
H30A H 0.939302 0.269325 0.564746 0.070 Uiso 0.59(3) 1 calc R . . A 1
H30B H 0.910878 0.242752 0.504267 0.070 Uiso 0.59(3) 1 calc R . . A 1
H30C H 0.939233 0.272435 0.561849 0.070 Uiso 0.41(3) 1 calc R . . A 2
H30D H 0.908713 0.238350 0.503564 0.070 Uiso 0.41(3) 1 calc R . . A 2
C31 C 0.9079(14) 0.1635(9) 0.5540(13) 0.080(3) Uani 0.59(3) 1 d D . . A 1
C32 C 0.8646(13) 0.1049(11) 0.5240(12) 0.080(3) Uani 0.59(3) 1 d G . . A 1
H32 H 0.829130 0.104001 0.502080 0.096 Uiso 0.59(3) 1 calc R . . A 1
C33 C 0.8731(11) 0.0476(9) 0.5260(10) 0.080(3) Uani 0.59(3) 1 d G . . A 1
H33 H 0.843471 0.007589 0.505440 0.096 Uiso 0.59(3) 1 calc R . . A 1
C34 C 0.9250(11) 0.0489(8) 0.5580(11) 0.080(3) Uani 0.59(3) 1 d G . . A 1
H34 H 0.930787 0.009794 0.559378 0.096 Uiso 0.59(3) 1 calc R . . A 1
C35 C 0.9683(10) 0.1075(9) 0.5881(11) 0.080(3) Uani 0.59(3) 1 d G . . A 1
H35 H 1.003762 0.108411 0.609956 0.096 Uiso 0.59(3) 1 calc R . . A 1
C36 C 0.9598(12) 0.1648(8) 0.5861(11) 0.080(3) Uani 0.59(3) 1 d G . . A 1
H36 H 0.989422 0.204823 0.606597 0.096 Uiso 0.59(3) 1 calc R . . A 1
C31A C 0.913(2) 0.1676(13) 0.5587(19) 0.080(3) Uani 0.41(3) 1 d D . . A 2
C32A C 0.8795(19) 0.1047(16) 0.5316(15) 0.080(3) Uani 0.41(3) 1 d G . . A 2
H32A H 0.847007 0.097228 0.503648 0.096 Uiso 0.41(3) 1 calc R . . A 2
C33A C 0.8933(17) 0.0527(12) 0.5454(14) 0.080(3) Uani 0.41(3) 1 d G . . A 2
H33A H 0.870372 0.009694 0.526909 0.096 Uiso 0.41(3) 1 calc R . . A 2
C34A C 0.9408(16) 0.0636(12) 0.5863(15) 0.080(3) Uani 0.41(3) 1 d G . . A 2
H34A H 0.950335 0.028078 0.595737 0.096 Uiso 0.41(3) 1 calc R . . A 2
C35A C 0.9745(15) 0.1265(14) 0.6134(14) 0.080(3) Uani 0.41(3) 1 d G . . A 2
H35A H 1.006933 0.133996 0.641304 0.096 Uiso 0.41(3) 1 calc R . . A 2
C36A C 0.9606(19) 0.1785(10) 0.5995(16) 0.080(3) Uani 0.41(3) 1 d G . . A 2
H36A H 0.983569 0.221530 0.618043 0.096 Uiso 0.41(3) 1 calc R . . A 2
C37 C 0.8248(8) 0.2135(7) 0.6231(4) 0.058(3) Uani 1 1 d . . . . .
H37A H 0.813980 0.167005 0.635160 0.070 Uiso 1 1 calc R . . . .
H37B H 0.868538 0.247824 0.640519 0.070 Uiso 1 1 calc R . . . .
C38 C 0.7005(6) 0.1750(5) 0.6201(4) 0.048(3) Uani 1 1 d . . . . .
H38A H 0.665115 0.184513 0.634154 0.071 Uiso 1 1 calc GR . . . .
H38B H 0.690980 0.129673 0.632854 0.071 Uiso 1 1 calc GR . . . .
H38C H 0.700051 0.175613 0.580017 0.071 Uiso 1 1 calc GR . . . .
C39 C 0.7665(8) 0.2261(7) 0.7014(4) 0.071(4) Uani 1 1 d . . . . .
H39A H 0.812161 0.260147 0.715057 0.106 Uiso 1 1 calc GR . . . .
H39B H 0.754751 0.180212 0.714456 0.106 Uiso 1 1 calc GR . . . .
H39C H 0.732225 0.237623 0.714788 0.106 Uiso 1 1 calc GR . . . .
C40 C 0.6671(5) 0.3080(5) 0.6707(4) 0.039(2) Uani 1 1 d . . . . .
H40A H 0.648050 0.274958 0.700994 0.059 Uiso 1 1 calc GR . . . .
H40B H 0.674952 0.285847 0.639164 0.059 Uiso 1 1 calc GR . . . .
H40C H 0.634502 0.323219 0.660711 0.059 Uiso 1 1 calc GR . . . .
C41 C 0.7339(5) 0.3689(5) 0.6881(3) 0.034(2) Uani 1 1 d . . . . .
C42 C 0.8513(4) 0.4466(5) 0.6779(3) 0.0301(19) Uani 1 1 d . . . . .
H42 H 0.836631 0.481596 0.672092 0.036 Uiso 1 1 calc R . . . .
C43 C 0.8812(5) 0.4544(5) 0.7378(3) 0.040(2) Uani 1 1 d . . . . .
H43A H 0.843151 0.423652 0.762512 0.049 Uiso 1 1 calc R . . . .
H43B H 0.915180 0.438423 0.737667 0.049 Uiso 1 1 calc R . . . .
C44 C 0.9161(3) 0.5280(3) 0.7611(2) 0.051(3) Uani 1 1 d . . . . .
C49 C 0.9414(4) 0.5868(4) 0.7289(2) 0.056(3) Uani 1 1 d G . . . .
H49 H 0.937381 0.582750 0.690181 0.067 Uiso 1 1 calc R . . . .
C48 C 0.9725(4) 0.6515(3) 0.7532(3) 0.072(4) Uani 1 1 d G . . . .
H48 H 0.989759 0.691660 0.731152 0.087 Uiso 1 1 calc R . . . .
C47 C 0.9783(4) 0.6574(4) 0.8098(3) 0.084(5) Uani 1 1 d G . . . .
H47 H 0.999578 0.701638 0.826434 0.100 Uiso 1 1 calc R . . . .
C46 C 0.9530(4) 0.5987(5) 0.8421(2) 0.069(4) Uani 1 1 d G . . . .
H46 H 0.957019 0.602707 0.880745 0.082 Uiso 1 1 calc R . . . .
C45 C 0.9219(4) 0.5340(4) 0.8177(2) 0.059(3) Uani 1 1 d G . . . .
H45 H 0.904641 0.493797 0.839775 0.070 Uiso 1 1 calc R . . . .
C50 C 0.9072(5) 0.4584(5) 0.6365(3) 0.032(2) Uani 1 1 d . . . . .
H50A H 0.938880 0.508373 0.631479 0.039 Uiso 1 1 calc R . . . .
H50B H 0.934263 0.437552 0.650102 0.039 Uiso 1 1 calc R . . . .
C51 C 0.8396(5) 0.4613(5) 0.5589(4) 0.034(2) Uani 1 1 d . . . . .
H51A H 0.814555 0.436179 0.526104 0.051 Uiso 1 1 calc GR . . . .
H51B H 0.873945 0.508620 0.549011 0.051 Uiso 1 1 calc GR . . . .
H51C H 0.807142 0.462015 0.585404 0.051 Uiso 1 1 calc GR . . . .
C52 C 0.9299(5) 0.4331(6) 0.5464(4) 0.042(3) Uani 1 1 d . . . . .
H52A H 0.943310 0.399122 0.556704 0.064 Uiso 1 1 calc GR . . . .
H52B H 0.969894 0.479526 0.549438 0.064 Uiso 1 1 calc GR . . . .
H52C H 0.913015 0.424761 0.508666 0.064 Uiso 1 1 calc GR . . . .
Li1 Li 0.7511(7) 0.3535(8) 0.4278(5) 0.029(3) Uani 1 1 d . . . . .
Cl1 Cl 1.000000 0.53406(18) 0.166667 0.0458(9) Uani 1 2 d S T P . .
Cl2 Cl 1.000000 0.3599(2) 0.666667 0.093(2) Uani 1 2 d S T P . .

loop_
_atom_site_aniso_label
_atom_site_aniso_U_11
_atom_site_aniso_U_22
_atom_site_aniso_U_33
_atom_site_aniso_U_23
_atom_site_aniso_U_13
_atom_site_aniso_U_12
Pd1 0.0302(3) 0.0400(4) 0.0096(2) -0.0004(3) -0.0007(3) 0.0176(3)
Pd2 0.0382(4) 0.0372(4) 0.0112(2) 0.0004(3) 0.0003(3) 0.0160(3)
O1 0.036(3) 0.040(4) 0.018(3) -0.009(2) -0.004(2) 0.022(3)
O2 0.043(4) 0.046(4) 0.009(2) 0.005(2) 0.007(3) 0.013(3)
O3 0.041(4) 0.036(4) 0.018(3) 0.002(3) -0.003(2) 0.017(3)
O4 0.038(4) 0.052(4) 0.018(3) 0.004(3) 0.001(3) 0.022(3)
N1 0.030(4) 0.046(5) 0.012(3) 0.005(3) 0.008(3) 0.018(4)
N2 0.037(4) 0.045(5) 0.022(4) -0.001(3) -0.004(3) 0.024(4)
N3 0.036(4) 0.032(4) 0.015(3) -0.006(3) -0.003(3) 0.010(3)
N4 0.036(4) 0.041(4) 0.008(3) -0.001(3) -0.007(3) 0.022(4)
N5 0.054(5) 0.034(4) 0.022(4) 0.002(3) -0.002(3) 0.022(4)
N6 0.104(8) 0.053(5) 0.009(3) 0.002(3) 0.004(4) 0.043(6)
N7 0.044(5) 0.042(4) 0.015(3) 0.005(3) 0.001(3) 0.022(4)
N8 0.017(3) 0.044(4) 0.020(3) -0.009(3) -0.006(3) 0.007(3)
C1 0.045(5) 0.046(6) 0.020(4) -0.001(4) -0.008(4) 0.026(5)
C2 0.035(5) 0.036(5) 0.011(4) 0.005(3) 0.005(3) 0.019(4)
C3 0.034(5) 0.046(6) 0.014(3) 0.002(4) -0.002(4) 0.017(4)
C4 0.053(5) 0.051(6) 0.008(3) 0.005(4) 0.014(4) 0.029(4)
C5 0.050(6) 0.041(5) 0.019(4) 0.001(4) -0.003(4) 0.019(5)
C6 0.037(6) 0.084(8) 0.037(6) -0.014(6) 0.007(4) 0.026(6)
C7 0.057(8) 0.090(10) 0.044(7) -0.022(7) -0.015(6) 0.018(7)
C8 0.054(8) 0.099(11) 0.077(9) -0.034(8) -0.002(7) 0.050(8)
C9 0.041(6) 0.063(8) 0.070(8) -0.007(7) 0.006(6) 0.025(6)
C10 0.043(6) 0.062(7) 0.029(5) -0.007(5) 0.009(4) 0.030(5)
C11 0.037(5) 0.041(5) 0.014(4) -0.001(3) 0.001(3) 0.024(4)
C12 0.032(5) 0.043(5) 0.025(4) 0.002(4) 0.003(4) 0.008(4)
C13 0.038(5) 0.055(6) 0.022(4) 0.006(4) -0.011(4) 0.020(5)
C14 0.062(6) 0.052(6) 0.009(4) -0.005(4) -0.008(4) 0.035(5)
C15 0.029(5) 0.037(5) 0.051(6) -0.015(5) -0.008(4) 0.013(4)
C16 0.044(5) 0.040(5) 0.010(4) 0.005(3) 0.000(3) 0.025(4)
C17 0.035(5) 0.037(5) 0.008(3) 0.004(3) 0.004(3) 0.015(4)
C18 0.046(6) 0.054(6) 0.017(4) -0.010(4) -0.007(4) 0.016(5)
C19 0.035(5) 0.057(7) 0.032(4) 0.002(5) -0.008(4) 0.026(5)
C24 0.043(6) 0.054(6) 0.028(5) 0.003(5) 0.010(4) 0.012(5)
C23 0.045(6) 0.063(8) 0.059(7) 0.011(6) 0.010(5) 0.025(6)
C22 0.062(8) 0.037(6) 0.084(9) 0.002(6) -0.005(7) 0.018(6)
C21 0.049(7) 0.052(7) 0.064(8) -0.011(6) -0.010(6) 0.017(6)
C20 0.037(6) 0.051(6) 0.035(5) -0.008(4) -0.005(4) 0.012(5)
C25 0.025(5) 0.039(5) 0.017(4) 0.002(3) 0.006(3) 0.008(4)
C26 0.060(7) 0.062(7) 0.015(4) 0.006(4) 0.009(4) 0.032(6)
C27 0.064(7) 0.051(6) 0.024(5) -0.005(4) -0.008(5) 0.027(6)
C28 0.030(5) 0.043(5) 0.020(4) -0.006(4) -0.001(3) 0.017(4)
C29 0.054(7) 0.049(6) 0.022(4) -0.008(4) -0.009(4) 0.033(5)
C30 0.057(8) 0.044(7) 0.061(7) -0.001(6) -0.017(6) 0.015(6)
C31 0.079(6) 0.077(5) 0.098(8) 0.007(5) -0.007(5) 0.048(5)
C32 0.079(6) 0.077(5) 0.098(8) 0.007(5) -0.007(5) 0.048(5)
C33 0.079(6) 0.077(5) 0.098(8) 0.007(5) -0.007(5) 0.048(5)
C34 0.079(6) 0.077(5) 0.098(8) 0.007(5) -0.007(5) 0.048(5)
C35 0.079(6) 0.077(5) 0.098(8) 0.007(5) -0.007(5) 0.048(5)
C36 0.079(6) 0.077(5) 0.098(8) 0.007(5) -0.007(5) 0.048(5)
C31A 0.079(6) 0.077(5) 0.098(8) 0.007(5) -0.007(5) 0.048(5)
C32A 0.079(6) 0.077(5) 0.098(8) 0.007(5) -0.007(5) 0.048(5)
C33A 0.079(6) 0.077(5) 0.098(8) 0.007(5) -0.007(5) 0.048(5)
C34A 0.079(6) 0.077(5) 0.098(8) 0.007(5) -0.007(5) 0.048(5)
C35A 0.079(6) 0.077(5) 0.098(8) 0.007(5) -0.007(5) 0.048(5)
C36A 0.079(6) 0.077(5) 0.098(8) 0.007(5) -0.007(5) 0.048(5)
C37 0.098(10) 0.063(8) 0.014(4) 0.009(4) -0.005(5) 0.040(7)
C38 0.056(7) 0.031(5) 0.036(5) 0.012(4) 0.013(5) 0.007(5)
C39 0.122(12) 0.067(8) 0.017(5) 0.017(5) 0.014(6) 0.043(8)
C40 0.049(6) 0.040(5) 0.023(4) -0.005(4) 0.006(4) 0.017(5)
C41 0.039(5) 0.047(6) 0.019(4) 0.004(4) 0.005(4) 0.024(5)
C42 0.026(4) 0.030(5) 0.028(4) -0.001(4) -0.004(3) 0.009(4)
C43 0.050(6) 0.052(6) 0.018(4) -0.001(4) 0.005(4) 0.024(5)
C44 0.016(4) 0.099(9) 0.030(5) -0.031(5) -0.008(4) 0.023(5)
C49 0.025(5) 0.046(6) 0.065(7) -0.018(6) 0.005(5) -0.005(5)
C48 0.063(8) 0.056(7) 0.079(9) -0.024(7) 0.015(8) 0.015(6)
C47 0.066(9) 0.077(10) 0.085(10) -0.045(9) -0.014(8) 0.018(8)
C46 0.054(7) 0.103(11) 0.041(6) -0.045(7) -0.008(6) 0.034(7)
C45 0.040(6) 0.089(9) 0.031(5) -0.016(5) -0.007(5) 0.021(6)
C50 0.040(5) 0.042(5) 0.015(4) -0.003(3) -0.002(4) 0.020(4)
C51 0.032(5) 0.047(5) 0.025(4) 0.002(4) 0.003(4) 0.021(4)
C52 0.033(5) 0.060(7) 0.022(4) -0.008(4) 0.011(4) 0.014(5)
Li1 0.031(7) 0.048(9) 0.011(6) -0.002(5) -0.008(5) 0.021(7)
Cl1 0.0449(19) 0.0502(16) 0.0406(18) 0.0068(8) 0.0135(15) 0.0225(10)
Cl2 0.092(4) 0.070(2) 0.124(5) -0.0346(18) -0.069(4) 0.0461(19)

loop_
_atom_type_symbol
_atom_type_description
_atom_type_scat_dispersion_real
_atom_type_scat_dispersion_imag
_atom_type_scat_source
C C 0.0033 0.0016 'International Tables Vol C Tables 4.2.6.8 and 6.1.1.4'
H H 0.0000 0.0000 'International Tables Vol C Tables 4.2.6.8 and 6.1.1.4'
Cl Cl 0.1484 0.1585 'International Tables Vol C Tables 4.2.6.8 and 6.1.1.4'
Li Li -0.0003 0.0001 'International Tables Vol C Tables 4.2.6.8 and 6.1.1.4'
N N 0.0061 0.0033 'International Tables Vol C Tables 4.2.6.8 and 6.1.1.4'
O O 0.0106 0.0060 'International Tables Vol C Tables 4.2.6.8 and 6.1.1.4'
Pd Pd -0.9988 1.0072 'International Tables Vol C Tables 4.2.6.8 and 6.1.1.4'

loop_
_geom_angle_atom_site_label_1
_geom_angle_atom_site_label_2
_geom_angle_atom_site_label_3
_geom_angle
_geom_angle_site_symmetry_1
_geom_angle_site_symmetry_3
_geom_angle_publ_flag
N1 Pd1 N2 79.1(3) . . ?
N1 Pd1 N4 102.5(3) . . ?
N3 Pd1 N1 178.4(3) . . ?
N3 Pd1 N2 99.4(3) . . ?
N3 Pd1 N4 79.2(3) . . ?
N4 Pd1 N2 167.1(3) . . ?
N5 Pd2 N6 78.1(3) . . ?
N5 Pd2 N8 100.1(3) . . ?
N7 Pd2 N5 178.2(3) . . ?
N7 Pd2 N6 103.0(3) . . ?
N7 Pd2 N8 79.2(3) . . ?
N8 Pd2 N6 165.3(4) . . ?
C2 O1 Li1 128.5(7) . 3_664 ?
C25 O2 Li1 142.1(8) . . ?
C28 O3 Li1 141.5(8) . . ?
C41 O4 Li1 125.8(8) . 2_655 ?
C2 N1 Pd1 130.0(6) . . ?
C2 N1 C3 114.8(8) . . ?
C3 N1 Pd1 112.2(5) . . ?
C11 N2 Pd1 100.4(5) . . ?
C12 N2 Pd1 114.6(6) . . ?
C12 N2 C11 112.0(7) . . ?
C12 N2 C13 109.0(7) . . ?
C13 N2 Pd1 112.7(6) . . ?
C13 N2 C11 107.7(7) . . ?
C17 N3 Pd1 113.8(5) . . ?
C25 N3 Pd1 120.8(6) . . ?
C25 N3 C17 123.5(7) . . ?
C14 N4 Pd1 112.9(5) . . ?
C15 N4 Pd1 117.0(6) . . ?
C15 N4 C14 109.4(7) . . ?
C16 N4 Pd1 100.3(5) . . ?
C16 N4 C14 107.4(7) . . ?
C16 N4 C15 109.2(6) . . ?
C28 N5 Pd2 117.7(6) . . ?
C28 N5 C29 124.0(8) . . ?
C29 N5 Pd2 115.1(6) . . ?
C37 N6 Pd2 97.5(7) . . ?
C38 N6 Pd2 118.4(7) . . ?
C38 N6 C37 113.2(9) . . ?
C38 N6 C39 108.9(9) . . ?
C39 N6 Pd2 112.4(7) . . ?
C39 N6 C37 105.3(9) . . ?
C41 N7 Pd2 127.9(6) . . ?
C41 N7 C42 114.6(8) . . ?
C42 N7 Pd2 114.1(6) . . ?
C50 N8 Pd2 100.6(5) . . ?
C50 N8 C52 107.5(7) . . ?
C51 N8 Pd2 114.6(5) . . ?
C51 N8 C50 111.5(7) . . ?
C51 N8 C52 109.7(8) . . ?
C52 N8 Pd2 112.5(6) . . ?
H1A C1 H1B 109.5 . . ?
H1A C1 H1C 109.5 . . ?
H1B C1 H1C 109.5 . . ?
C2 C1 H1A 109.5 . . ?
C2 C1 H1B 109.5 . . ?
C2 C1 H1C 109.5 . . ?
O1 C2 C1 115.2(7) . . ?
N1 C2 O1 123.8(8) . . ?
N1 C2 C1 121.0(8) . . ?
N1 C3 H3 109.6 . . ?
N1 C3 C4 112.3(7) . . ?
N1 C3 C11 109.0(7) . . ?
C4 C3 H3 109.6 . . ?
C11 C3 H3 109.6 . . ?
C11 C3 C4 106.6(7) . . ?
C3 C4 H4A 109.2 . . ?
C3 C4 H4B 109.2 . . ?
H4A C4 H4B 107.9 . . ?
C5 C4 C3 112.2(7) . . ?
C5 C4 H4A 109.2 . . ?
C5 C4 H4B 109.2 . . ?
C6 C5 C4 121.0(6) . . ?
C6 C5 C10 120.0 . . ?
C10 C5 C4 118.8(6) . . ?
C5 C6 H6 120.0 . . ?
C5 C6 C7 120.0 . . ?
C7 C6 H6 120.0 . . ?
C6 C7 H7 120.0 . . ?
C6 C7 C8 120.0 . . ?
C8 C7 H7 120.0 . . ?
C7 C8 H8 120.0 . . ?
C9 C8 C7 120.0 . . ?
C9 C8 H8 120.0 . . ?
C8 C9 H9 120.0 . . ?
C8 C9 C10 120.0 . . ?
C10 C9 H9 120.0 . . ?
C5 C10 H10 120.0 . . ?
C9 C10 C5 120.0 . . ?
C9 C10 H10 120.0 . . ?
N2 C11 C3 109.7(7) . . ?
N2 C11 H11A 109.7 . . ?
N2 C11 H11B 109.7 . . ?
C3 C11 H11A 109.7 . . ?
C3 C11 H11B 109.7 . . ?
H11A C11 H11B 108.2 . . ?
N2 C12 H12A 109.5 . . ?
N2 C12 H12B 109.5 . . ?
N2 C12 H12C 109.5 . . ?
H12A C12 H12B 109.5 . . ?
H12A C12 H12C 109.5 . . ?
H12B C12 H12C 109.5 . . ?
N2 C13 H13A 109.5 . . ?
N2 C13 H13B 109.5 . . ?
N2 C13 H13C 109.5 . . ?
H13A C13 H13B 109.5 . . ?
H13A C13 H13C 109.5 . . ?
H13B C13 H13C 109.5 . . ?
N4 C14 H14A 109.5 . . ?
N4 C14 H14B 109.5 . . ?
N4 C14 H14C 109.5 . . ?
H14A C14 H14B 109.5 . . ?
H14A C14 H14C 109.5 . . ?
H14B C14 H14C 109.5 . . ?
N4 C15 H15A 109.5 . . ?
N4 C15 H15B 109.5 . . ?
N4 C15 H15C 109.5 . . ?
H15A C15 H15B 109.5 . . ?
H15A C15 H15C 109.5 . . ?
H15B C15 H15C 109.5 . . ?
N4 C16 H16A 109.2 . . ?
N4 C16 H16B 109.2 . . ?
N4 C16 C17 112.1(7) . . ?
H16A C16 H16B 107.9 . . ?
C17 C16 H16A 109.2 . . ?
C17 C16 H16B 109.2 . . ?
N3 C17 C16 105.8(7) . . ?
N3 C17 H17 108.5 . . ?
N3 C17 C18 114.0(8) . . ?
C16 C17 H17 108.5 . . ?
C18 C17 C16 111.5(7) . . ?
C18 C17 H17 108.5 . . ?
C17 C18 H18A 109.1 . . ?
C17 C18 H18B 109.1 . . ?
C17 C18 C19 112.4(8) . . ?
H18A C18 H18B 107.9 . . ?
C19 C18 H18A 109.1 . . ?
C19 C18 H18B 109.1 . . ?
C24 C19 C18 120.9(5) . . ?
C24 C19 C20 120.0 . . ?
C20 C19 C18 119.1(5) . . ?
C19 C24 H24 120.0 . . ?
C19 C24 C23 120.0 . . ?
C23 C24 H24 120.0 . . ?
C24 C23 H23 120.0 . . ?
C22 C23 C24 120.0 . . ?
C22 C23 H23 120.0 . . ?
C23 C22 H22 120.0 . . ?
C21 C22 C23 120.0 . . ?
C21 C22 H22 120.0 . . ?
C22 C21 H21 120.0 . . ?
C22 C21 C20 120.0 . . ?
C20 C21 H21 120.0 . . ?
C19 C20 H20 120.0 . . ?
C21 C20 C19 120.0 . . ?
C21 C20 H20 120.0 . . ?
O2 C25 N3 122.9(8) . . ?
O2 C25 C26 116.1(7) . . ?
N3 C25 C26 121.0(8) . . ?
C25 C26 H26A 109.5 . . ?
C25 C26 H26B 109.5 . . ?
C25 C26 H26C 109.5 . . ?
H26A C26 H26B 109.5 . . ?
H26A C26 H26C 109.5 . . ?
H26B C26 H26C 109.5 . . ?
H27A C27 H27B 109.5 . . ?
H27A C27 H27C 109.5 . . ?
H27B C27 H27C 109.5 . . ?
C28 C27 H27A 109.5 . . ?
C28 C27 H27B 109.5 . . ?
C28 C27 H27C 109.5 . . ?
O3 C28 N5 124.3(8) . . ?
O3 C28 C27 115.6(8) . . ?
N5 C28 C27 120.1(9) . . ?
N5 C29 H29 109.7 . . ?
N5 C29 C30 111.0(9) . . ?
N5 C29 C37 106.9(8) . . ?
C30 C29 H29 109.7 . . ?
C30 C29 C37 109.8(9) . . ?
C37 C29 H29 109.7 . . ?
C29 C30 H30A 109.5 . . ?
C29 C30 H30B 109.5 . . ?
C29 C30 H30C 109.0 . . ?
C29 C30 H30D 109.0 . . ?
C29 C30 C31 110.9(14) . . ?
C29 C30 C31A 112.8(19) . . ?
H30A C30 H30B 108.0 . . ?
H30C C30 H30D 107.8 . . ?
C31 C30 H30A 109.5 . . ?
C31 C30 H30B 109.5 . . ?
C31A C30 H30C 109.0 . . ?
C31A C30 H30D 109.0 . . ?
C32 C31 C30 117.6(16) . . ?
C32 C31 C36 120.0 . . ?
C36 C31 C30 121.8(15) . . ?
C31 C32 H32 120.0 . . ?
C31 C32 C33 120.0 . . ?
C33 C32 H32 120.0 . . ?
C32 C33 H33 120.0 . . ?
C34 C33 C32 120.0 . . ?
C34 C33 H33 120.0 . . ?
C33 C34 H34 120.0 . . ?
C33 C34 C35 120.0 . . ?
C35 C34 H34 120.0 . . ?
C34 C35 H35 120.0 . . ?
C36 C35 C34 120.0 . . ?
C36 C35 H35 120.0 . . ?
C31 C36 H36 120.0 . . ?
C35 C36 C31 120.0 . . ?
C35 C36 H36 120.0 . . ?
C32A C31A C30 123(2) . . ?
C32A C31A C36A 120.0 . . ?
C36A C31A C30 117(2) . . ?
C31A C32A H32A 120.0 . . ?
C33A C32A C31A 120.0 . . ?
C33A C32A H32A 120.0 . . ?
C32A C33A H33A 120.0 . . ?
C32A C33A C34A 120.0 . . ?
C34A C33A H33A 120.0 . . ?
C33A C34A H34A 120.0 . . ?
C35A C34A C33A 120.0 . . ?
C35A C34A H34A 120.0 . . ?
C34A C35A H35A 120.0 . . ?
C34A C35A C36A 120.0 . . ?
C36A C35A H35A 120.0 . . ?
C31A C36A H36A 120.0 . . ?
C35A C36A C31A 120.0 . . ?
C35A C36A H36A 120.0 . . ?
N6 C37 C29 108.1(9) . . ?
N6 C37 H37A 110.1 . . ?
N6 C37 H37B 110.1 . . ?
C29 C37 H37A 110.1 . . ?
C29 C37 H37B 110.1 . . ?
H37A C37 H37B 108.4 . . ?
N6 C38 H38A 109.5 . . ?
N6 C38 H38B 109.5 . . ?
N6 C38 H38C 109.5 . . ?
H38A C38 H38B 109.5 . . ?
H38A C38 H38C 109.5 . . ?
H38B C38 H38C 109.5 . . ?
N6 C39 H39A 109.5 . . ?
N6 C39 H39B 109.5 . . ?
N6 C39 H39C 109.5 . . ?
H39A C39 H39B 109.5 . . ?
H39A C39 H39C 109.5 . . ?
H39B C39 H39C 109.5 . . ?
H40A C40 H40B 109.5 . . ?
H40A C40 H40C 109.5 . . ?
H40B C40 H40C 109.5 . . ?
C41 C40 H40A 109.5 . . ?
C41 C40 H40B 109.5 . . ?
C41 C40 H40C 109.5 . . ?
O4 C41 N7 121.3(9) . . ?
O4 C41 C40 117.5(8) . . ?
N7 C41 C40 121.1(8) . . ?
N7 C42 H42 109.5 . . ?
N7 C42 C43 111.9(7) . . ?
N7 C42 C50 107.3(7) . . ?
C43 C42 H42 109.5 . . ?
C50 C42 H42 109.5 . . ?
C50 C42 C43 109.2(7) . . ?
C42 C43 H43A 108.6 . . ?
C42 C43 H43B 108.6 . . ?
H43A C43 H43B 107.5 . . ?
C44 C43 C42 114.8(8) . . ?
C44 C43 H43A 108.6 . . ?
C44 C43 H43B 108.6 . . ?
C49 C44 C43 123.6(5) . . ?
C49 C44 C45 120.0 . . ?
C45 C44 C43 116.4(5) . . ?
C44 C49 H49 120.0 . . ?
C44 C49 C48 120.0 . . ?
C48 C49 H49 120.0 . . ?
C49 C48 H48 120.0 . . ?
C47 C48 C49 120.0 . . ?
C47 C48 H48 120.0 . . ?
C48 C47 H47 120.0 . . ?
C48 C47 C46 120.0 . . ?
C46 C47 H47 120.0 . . ?
C47 C46 H46 120.0 . . ?
C45 C46 C47 120.0 . . ?
C45 C46 H46 120.0 . . ?
C44 C45 H45 120.0 . . ?
C46 C45 C44 120.0 . . ?
C46 C45 H45 120.0 . . ?
N8 C50 C42 109.4(7) . . ?
N8 C50 H50A 109.8 . . ?
N8 C50 H50B 109.8 . . ?
C42 C50 H50A 109.8 . . ?
C42 C50 H50B 109.8 . . ?
H50A C50 H50B 108.2 . . ?
N8 C51 H51A 109.5 . . ?
N8 C51 H51B 109.5 . . ?
N8 C51 H51C 109.5 . . ?
H51A C51 H51B 109.5 . . ?
H51A C51 H51C 109.5 . . ?
H51B C51 H51C 109.5 . . ?
N8 C52 H52A 109.5 . . ?
N8 C52 H52B 109.5 . . ?
N8 C52 H52C 109.5 . . ?
H52A C52 H52B 109.5 . . ?
H52A C52 H52C 109.5 . . ?
H52B C52 H52C 109.5 . . ?
O1 Li1 O4 109.6(7) 2_655 3_664 ?
O2 Li1 O1 107.1(8) . 2_655 ?
O2 Li1 O4 106.5(6) . 3_664 ?
O3 Li1 O1 108.1(7) . 2_655 ?
O3 Li1 O2 115.0(8) . . ?
O3 Li1 O4 110.4(8) . 3_664 ?

loop_
_geom_bond_atom_site_label_1
_geom_bond_atom_site_label_2
_geom_bond_distance
_geom_bond_site_symmetry_2
_geom_bond_publ_flag
Pd1 N1 2.057(7) . ?
Pd1 N2 2.080(8) . ?
Pd1 N3 2.024(7) . ?
Pd1 N4 2.072(7) . ?
Pd2 N5 2.043(8) . ?
Pd2 N6 2.098(9) . ?
Pd2 N7 2.031(7) . ?
Pd2 N8 2.052(8) . ?
O1 C2 1.289(10) . ?
O1 Li1 1.916(16) 3_664 ?
O2 C25 1.221(11) . ?
O2 Li1 1.903(15) . ?
O3 C28 1.244(11) . ?
O3 Li1 1.842(14) . ?
O4 C41 1.276(11) . ?
O4 Li1 2.017(16) 2_655 ?
N1 C2 1.267(11) . ?
N1 C3 1.445(12) . ?
N2 C11 1.489(11) . ?
N2 C12 1.447(12) . ?
N2 C13 1.480(11) . ?
N3 C17 1.475(11) . ?
N3 C25 1.310(11) . ?
N4 C14 1.508(9) . ?
N4 C15 1.494(12) . ?
N4 C16 1.478(12) . ?
N5 C28 1.337(11) . ?
N5 C29 1.410(12) . ?
N6 C37 1.524(17) . ?
N6 C38 1.436(15) . ?
N6 C39 1.513(11) . ?
N7 C41 1.340(12) . ?
N7 C42 1.431(12) . ?
N8 C50 1.481(10) . ?
N8 C51 1.481(12) . ?
N8 C52 1.483(11) . ?
C1 H1A 0.9800 . ?
C1 H1B 0.9800 . ?
C1 H1C 0.9800 . ?
C1 C2 1.558(12) . ?
C3 H3 1.0000 . ?
C3 C4 1.568(10) . ?
C3 C11 1.541(11) . ?
C4 H4A 0.9900 . ?
C4 H4B 0.9900 . ?
C4 C5 1.509(11) . ?
C5 C6 1.3900 . ?
C5 C10 1.3900 . ?
C6 H6 0.9500 . ?
C6 C7 1.3900 . ?
C7 H7 0.9500 . ?
C7 C8 1.3900 . ?
C8 H8 0.9500 . ?
C8 C9 1.3900 . ?
C9 H9 0.9500 . ?
C9 C10 1.3900 . ?
C10 H10 0.9500 . ?
C11 H11A 0.9900 . ?
C11 H11B 0.9900 . ?
C12 H12A 0.9800 . ?
C12 H12B 0.9800 . ?
C12 H12C 0.9800 . ?
C13 H13A 0.9800 . ?
C13 H13B 0.9800 . ?
C13 H13C 0.9800 . ?
C14 H14A 0.9800 . ?
C14 H14B 0.9800 . ?
C14 H14C 0.9800 . ?
C15 H15A 0.9800 . ?
C15 H15B 0.9800 . ?
C15 H15C 0.9800 . ?
C16 H16A 0.9900 . ?
C16 H16B 0.9900 . ?
C16 C17 1.540(10) . ?
C17 H17 1.0000 . ?
C17 C18 1.505(13) . ?
C18 H18A 0.9900 . ?
C18 H18B 0.9900 . ?
C18 C19 1.516(12) . ?
C19 C24 1.3900 . ?
C19 C20 1.3900 . ?
C24 H24 0.9500 . ?
C24 C23 1.3900 . ?
C23 H23 0.9500 . ?
C23 C22 1.3900 . ?
C22 H22 0.9500 . ?
C22 C21 1.3900 . ?
C21 H21 0.9500 . ?
C21 C20 1.3900 . ?
C20 H20 0.9500 . ?
C25 C26 1.514(13) . ?
C26 H26A 0.9800 . ?
C26 H26B 0.9800 . ?
C26 H26C 0.9800 . ?
C27 H27A 0.9800 . ?
C27 H27B 0.9800 . ?
C27 H27C 0.9800 . ?
C27 C28 1.549(13) . ?
C29 H29 1.0000 . ?
C29 C30 1.538(17) . ?
C29 C37 1.538(12) . ?
C30 H30A 0.9900 . ?
C30 H30B 0.9900 . ?
C30 H30C 0.9900 . ?
C30 H30D 0.9900 . ?
C30 C31 1.581(14) . ?
C30 C31A 1.579(15) . ?
C31 C32 1.3900 . ?
C31 C36 1.3900 . ?
C32 H32 0.9500 . ?
C32 C33 1.3900 . ?
C33 H33 0.9500 . ?
C33 C34 1.3900 . ?
C34 H34 0.9500 . ?
C34 C35 1.3900 . ?
C35 H35 0.9500 . ?
C35 C36 1.3900 . ?
C36 H36 0.9500 . ?
C31A C32A 1.3900 . ?
C31A C36A 1.3900 . ?
C32A H32A 0.9500 . ?
C32A C33A 1.3900 . ?
C33A H33A 0.9500 . ?
C33A C34A 1.3900 . ?
C34A H34A 0.9500 . ?
C34A C35A 1.3900 . ?
C35A H35A 0.9500 . ?
C35A C36A 1.3900 . ?
C36A H36A 0.9500 . ?
C37 H37A 0.9900 . ?
C37 H37B 0.9900 . ?
C38 H38A 0.9800 . ?
C38 H38B 0.9800 . ?
C38 H38C 0.9800 . ?
C39 H39A 0.9800 . ?
C39 H39B 0.9800 . ?
C39 H39C 0.9800 . ?
C40 H40A 0.9800 . ?
C40 H40B 0.9800 . ?
C40 H40C 0.9800 . ?
C40 C41 1.498(14) . ?
C42 H42 1.0000 . ?
C42 C43 1.583(11) . ?
C42 C50 1.529(12) . ?
C43 H43A 0.9900 . ?
C43 H43B 0.9900 . ?
C43 C44 1.540(11) . ?
C44 C49 1.3900 . ?
C44 C45 1.3900 . ?
C49 H49 0.9500 . ?
C49 C48 1.3900 . ?
C48 H48 0.9500 . ?
C48 C47 1.3900 . ?
C47 H47 0.9500 . ?
C47 C46 1.3900 . ?
C46 H46 0.9500 . ?
C46 C45 1.3900 . ?
C45 H45 0.9500 . ?
C50 H50A 0.9900 . ?
C50 H50B 0.9900 . ?
C51 H51A 0.9800 . ?
C51 H51B 0.9800 . ?
C51 H51C 0.9800 . ?
C52 H52A 0.9800 . ?
C52 H52B 0.9800 . ?
C52 H52C 0.9800 . ?

loop_
_geom_torsion_atom_site_label_1
_geom_torsion_atom_site_label_2
_geom_torsion_atom_site_label_3
_geom_torsion_atom_site_label_4
_geom_torsion
_geom_torsion_site_symmetry_1
_geom_torsion_site_symmetry_2
_geom_torsion_site_symmetry_3
_geom_torsion_site_symmetry_4
_geom_torsion_publ_flag
Pd1 N1 C2 O1 -169.9(6) . . . . ?
Pd1 N1 C2 C1 10.4(12) . . . . ?
Pd1 N1 C3 C4 -111.0(7) . . . . ?
Pd1 N1 C3 C11 6.9(8) . . . . ?
Pd1 N2 C11 C3 -55.1(8) . . . . ?
Pd1 N3 C17 C16 9.1(8) . . . . ?
Pd1 N3 C17 C18 -113.8(6) . . . . ?
Pd1 N3 C25 O2 9.9(14) . . . . ?
Pd1 N3 C25 C26 -171.2(7) . . . . ?
Pd1 N4 C16 C17 -54.3(7) . . . . ?
Pd2 N5 C28 O3 15.7(12) . . . . ?
Pd2 N5 C28 C27 -165.9(7) . . . . ?
Pd2 N5 C29 C30 -118.2(8) . . . . ?
Pd2 N5 C29 C37 1.5(11) . . . . ?
Pd2 N6 C37 C29 -59.9(9) . . . . ?
Pd2 N7 C41 O4 -170.4(6) . . . . ?
Pd2 N7 C41 C40 7.9(12) . . . . ?
Pd2 N7 C42 C43 -118.3(7) . . . . ?
Pd2 N7 C42 C50 1.4(8) . . . . ?
Pd2 N8 C50 C42 -56.6(7) . . . . ?
N1 C3 C4 C5 -168.5(7) . . . . ?
N1 C3 C11 N2 33.1(10) . . . . ?
N3 C17 C18 C19 -178.0(6) . . . . ?
N4 C16 C17 N3 31.3(9) . . . . ?
N4 C16 C17 C18 155.8(8) . . . . ?
N5 C29 C30 C31 -172.3(14) . . . . ?
N5 C29 C30 C31A -178.1(19) . . . . ?
N5 C29 C37 N6 40.5(12) . . . . ?
N7 C42 C43 C44 -152.0(8) . . . . ?
N7 C42 C50 N8 37.4(9) . . . . ?
C2 N1 C3 C4 86.6(9) . . . . ?
C2 N1 C3 C11 -155.5(7) . . . . ?
C3 N1 C2 O1 -11.4(11) . . . . ?
C3 N1 C2 C1 168.9(7) . . . . ?
C3 C4 C5 C6 82.1(8) . . . . ?
C3 C4 C5 C10 -92.6(8) . . . . ?
C4 C3 C11 N2 154.6(8) . . . . ?
C4 C5 C6 C7 -174.7(7) . . . . ?
C4 C5 C10 C9 174.8(7) . . . . ?
C5 C6 C7 C8 0.0 . . . . ?
C6 C5 C10 C9 0.0 . . . . ?
C6 C7 C8 C9 0.0 . . . . ?
C7 C8 C9 C10 0.0 . . . . ?
C8 C9 C10 C5 0.0 . . . . ?
C10 C5 C6 C7 0.0 . . . . ?
C11 C3 C4 C5 72.2(9) . . . . ?
C12 N2 C11 C3 67.0(10) . . . . ?
C13 N2 C11 C3 -173.1(8) . . . . ?
C14 N4 C16 C17 -172.4(7) . . . . ?
C15 N4 C16 C17 69.1(9) . . . . ?
C16 C17 C18 C19 62.2(9) . . . . ?
C17 N3 C25 O2 173.3(9) . . . . ?
C17 N3 C25 C26 -7.8(14) . . . . ?
C17 C18 C19 C24 -94.3(8) . . . . ?
C17 C18 C19 C20 83.6(7) . . . . ?
C18 C19 C24 C23 177.9(7) . . . . ?
C18 C19 C20 C21 -177.9(7) . . . . ?
C19 C24 C23 C22 0.0 . . . . ?
C24 C19 C20 C21 0.0 . . . . ?
C24 C23 C22 C21 0.0 . . . . ?
C23 C22 C21 C20 0.0 . . . . ?
C22 C21 C20 C19 0.0 . . . . ?
C20 C19 C24 C23 0.0 . . . . ?
C25 N3 C17 C16 -155.3(9) . . . . ?
C25 N3 C17 C18 81.8(11) . . . . ?
C28 O3 Li1 O1 142.2(10) . . . 2_655 ?
C28 O3 Li1 O2 -98.3(13) . . . . ?
C28 O3 Li1 O4 22.2(15) . . . 3_664 ?
C28 N5 C29 C30 82.7(12) . . . . ?
C28 N5 C29 C37 -157.6(10) . . . . ?
C29 N5 C28 O3 174.3(9) . . . . ?
C29 N5 C28 C27 -7.3(15) . . . . ?
C29 C30 C31 C32 64.4(17) . . . . ?
C29 C30 C31 C36 -124.5(15) . . . . ?
C29 C30 C31A C32A 72(3) . . . . ?
C29 C30 C31A C36A -111(2) . . . . ?
C30 C29 C37 N6 161.0(9) . . . . ?
C30 C31 C32 C33 171(2) . . . . ?
C30 C31 C36 C35 -171(2) . . . . ?
C30 C31A C32A C33A 177(4) . . . . ?
C30 C31A C36A C35A -177(3) . . . . ?
C31 C32 C33 C34 0.0 . . . . ?
C32 C31 C36 C35 0.0 . . . . ?
C32 C33 C34 C35 0.0 . . . . ?
C33 C34 C35 C36 0.0 . . . . ?
C34 C35 C36 C31 0.0 . . . . ?
C36 C31 C32 C33 0.0 . . . . ?
C31A C32A C33A C34A 0.0 . . . . ?
C32A C31A C36A C35A 0.0 . . . . ?
C32A C33A C34A C35A 0.0 . . . . ?
C33A C34A C35A C36A 0.0 . . . . ?
C34A C35A C36A C31A 0.0 . . . . ?
C36A C31A C32A C33A 0.0 . . . . ?
C37 C29 C30 C31 69.7(16) . . . . ?
C37 C29 C30 C31A 64(2) . . . . ?
C38 N6 C37 C29 65.5(11) . . . . ?
C39 N6 C37 C29 -175.7(10) . . . . ?
C41 N7 C42 C43 80.8(10) . . . . ?
C41 N7 C42 C50 -159.5(7) . . . . ?
C42 N7 C41 O4 -12.6(12) . . . . ?
C42 N7 C41 C40 165.6(8) . . . . ?
C42 C43 C44 C49 -21.3(10) . . . . ?
C42 C43 C44 C45 159.0(6) . . . . ?
C43 C42 C50 N8 158.9(8) . . . . ?
C43 C44 C49 C48 -179.7(8) . . . . ?
C43 C44 C45 C46 179.7(7) . . . . ?
C44 C49 C48 C47 0.0 . . . . ?
C49 C44 C45 C46 0.0 . . . . ?
C49 C48 C47 C46 0.0 . . . . ?
C48 C47 C46 C45 0.0 . . . . ?
C47 C46 C45 C44 0.0 . . . . ?
C45 C44 C49 C48 0.0 . . . . ?
C50 C42 C43 C44 89.4(9) . . . . ?
C51 N8 C50 C42 65.4(9) . . . . ?
C52 N8 C50 C42 -174.4(8) . . . . ?
Li1 O1 C2 N1 -174.8(8) 3_664 . . . ?
Li1 O1 C2 C1 4.9(11) 3_664 . . . ?
Li1 O2 C25 N3 -156.7(10) . . . . ?
Li1 O2 C25 C26 24.3(17) . . . . ?
Li1 O3 C28 N5 -162.8(10) . . . . ?
Li1 O3 C28 C27 18.8(16) . . . . ?
Li1 O4 C41 N7 -172.5(8) 2_655 . . . ?
Li1 O4 C41 C40 9.2(12) 2_655 . . . ?

loop_
_twin_individual_id
_twin_individual_mass_fraction_refined
1 0.6222(12)
2 0.3778(12)
